data_7014648
loop_
_publ_author_name
'Nomura, Mitsushiro'

_publ_section_title
;
 Organometallic dithiolene complexes of the group 8-10 metals:
 Reactivities, structures and electrochemical behavior.
;
_journal_issue 10
_journal_name_full 'Dalton transactions (Cambridge, England : 2003)'
_journal_page_first 2112
_journal_page_last 2140
_journal_paper_doi 10.1039/c0dt01025a
_journal_volume 40
_journal_year 2011
_chemical_formula_moiety 'C16 H21 O4 Rh S2 '
_chemical_formula_sum 'C16 H21 O4 Rh S2'
_chemical_formula_weight 444.37
_space_group_IT_number 29
_symmetry_cell_setting orthorhombic
_symmetry_Int_Tables_number 29
_symmetry_space_group_name_Hall 'P 2c -2ac'
_symmetry_space_group_name_H-M 'P c a 21'
_cell_angle_alpha 90.0000
_cell_angle_beta 90.0000
_cell_angle_gamma 90.0000
_cell_formula_units_Z 4
_cell_length_a 17.7090(9)
_cell_length_b 8.4437(4)
_cell_length_c 12.3013(5)
_cell_measurement_reflns_used 4115
_cell_measurement_temperature 298.1
_cell_measurement_theta_max 27.5
_cell_measurement_theta_min 3.1
_cell_volume 1839.41(15)
_computing_cell_refinement CrystalClear
_computing_data_collection CrystalClear
_computing_data_reduction CrystalStructure
_computing_publication_material 'CrystalStructure 3.8'
_computing_structure_refinement CRYSTALS
_computing_structure_solution SIR92
_diffrn_ambient_temperature 293(2)
_diffrn_detector_area_resol_mean 7.31
_diffrn_measured_fraction_theta_full 0.998
_diffrn_measured_fraction_theta_max 0.998
_diffrn_measurement_device_type 'Rigaku Mercury'
_diffrn_measurement_method \w
_diffrn_radiation_type 'Mo K\a'
_diffrn_radiation_wavelength 0.71070
_diffrn_reflns_av_R_equivalents 0.034
_diffrn_reflns_limit_h_max 17
_diffrn_reflns_limit_h_min -22
_diffrn_reflns_limit_k_max 10
_diffrn_reflns_limit_k_min -10
_diffrn_reflns_limit_l_max 15
_diffrn_reflns_limit_l_min -15
_diffrn_reflns_number 13674
_diffrn_reflns_theta_full 27.48
_diffrn_reflns_theta_max 27.48
_exptl_absorpt_coefficient_mu 1.168
_exptl_absorpt_correction_T_max 0.954
_exptl_absorpt_correction_T_min 0.819
_exptl_absorpt_correction_type multi-scan
_exptl_absorpt_process_details 'Jacobson, R. (1998) Private communication'
_exptl_crystal_colour reddishbrown
_exptl_crystal_density_diffrn 1.604
_exptl_crystal_density_method 'not measured'
_exptl_crystal_description block
_exptl_crystal_F_000 904.00
_exptl_crystal_size_max 0.09
_exptl_crystal_size_mid 0.06
_exptl_crystal_size_min 0.04
_refine_diff_density_max 1.73
_refine_diff_density_min -1.03
_refine_ls_extinction_method none
_refine_ls_goodness_of_fit_ref 1.051
_refine_ls_hydrogen_treatment refall
_refine_ls_number_parameters 229
_refine_ls_number_reflns 3134
_refine_ls_R_factor_gt 0.0366
_refine_ls_shift/su_max 0.0000
_refine_ls_structure_factor_coef Fsqd
_refine_ls_weighting_details 'w = 1/[0.0010Fo^2^ + 0.4000\s(Fo^2^) + 0.5000]/(4Fo^2^)'
_refine_ls_weighting_scheme calc
_refine_ls_wR_factor_ref 0.0968
_reflns_number_gt 3103
_reflns_number_total 4042
_reflns_threshold_expression F^2^>2.0\s(F^2^)
_cod_data_source_file C0DT01025A.TXT
_cod_data_source_block '__(C5Me5)Rh(dcmedt)'
_cod_original_formula_sum 'C16 H21 O4 Rh S2 '
_cod_database_code 7014648

loop_
_symmetry_equiv_pos_site_id
_symmetry_equiv_pos_as_xyz
1 +X,+Y,+Z
2 1/2-X,+Y,1/2+Z
3 1/2+X,-Y,+Z
4 -X,-Y,1/2+Z

loop_
_atom_site_label
_atom_site_type_symbol
_atom_site_fract_x
_atom_site_fract_y
_atom_site_fract_z
_atom_site_U_iso_or_equiv
_atom_site_adp_type
_atom_site_occupancy
_atom_site_symmetry_multiplicity
_atom_site_calc_flag
_atom_site_refinement_flags
_atom_site_disorder_assembly
_atom_site_disorder_group
Rh(1) Rh 0.64476(2) 0.34646(4) 0.19888(10) 0.02962(9) Uani 1.00 1 d . . .
S(1) S 0.56656(8) 0.2450(2) 0.07365(15) 0.0401(3) Uani 1.00 1 d . . .
S(2) S 0.72963(8) 0.16485(17) 0.14835(15) 0.0378(3) Uani 1.00 1 d . . .
O(1) O 0.5300(2) -0.0727(6) -0.0753(4) 0.0667(17) Uani 1.00 1 d . . .
O(2) O 0.6028(2) 0.0777(5) -0.1802(3) 0.0516(13) Uani 1.00 1 d . . .
O(3) O 0.7093(2) -0.1477(5) -0.0831(4) 0.0562(15) Uani 1.00 1 d . . .
O(4) O 0.8081(2) -0.0318(5) -0.0052(4) 0.0565(14) Uani 1.00 1 d . . .
C(1) C 0.6183(3) 0.1025(7) 0.0089(4) 0.0343(14) Uani 1.00 1 d . . .
C(2) C 0.6892(2) 0.0683(6) 0.0384(4) 0.0324(14) Uani 1.00 1 d . . .
C(3) C 0.5786(3) 0.0226(7) -0.0858(5) 0.0387(15) Uani 1.00 1 d . . .
C(4) C 0.5740(4) 0.0014(11) -0.2755(6) 0.073(2) Uani 1.00 1 d . . .
C(5) C 0.7348(3) -0.0488(6) -0.0234(4) 0.0356(15) Uani 1.00 1 d . . .
C(6) C 0.8579(4) -0.1333(11) -0.0677(10) 0.087(3) Uani 1.00 1 d . . .
C(7) C 0.6299(3) 0.4309(7) 0.3640(4) 0.0356(15) Uani 1.00 1 d . . .
C(8) C 0.5755(3) 0.5060(7) 0.2940(5) 0.0393(15) Uani 1.00 1 d . . .
C(9) C 0.6160(3) 0.5929(7) 0.2145(5) 0.0390(16) Uani 1.00 1 d . . .
C(10) C 0.6950(3) 0.5710(6) 0.2348(4) 0.0363(14) Uani 1.00 1 d . . .
C(11) C 0.7036(3) 0.4720(6) 0.3279(4) 0.0349(14) Uani 1.00 1 d . . .
C(12) C 0.6101(4) 0.3374(8) 0.4623(5) 0.052(2) Uani 1.00 1 d . . .
C(13) C 0.4915(3) 0.4976(10) 0.3098(7) 0.062(2) Uani 1.00 1 d . . .
C(14) C 0.5841(4) 0.6983(9) 0.1282(6) 0.063(2) Uani 1.00 1 d . . .
C(15) C 0.7580(4) 0.6494(7) 0.1752(6) 0.056(2) Uani 1.00 1 d . . .
C(16) C 0.7770(3) 0.4289(8) 0.3790(5) 0.0509(19) Uani 1.00 1 d . . .
H(1) H 0.6064 -0.0832 -0.2959 0.087 Uiso 1.00 1 c R . .
H(2) H 0.5712 0.0759 -0.3332 0.087 Uiso 1.00 1 c R . .
H(3) H 0.5250 -0.0389 -0.2606 0.087 Uiso 1.00 1 c R . .
H(4) H 0.8667 -0.2311 -0.0317 0.104 Uiso 1.00 1 c R . .
H(5) H 0.9044 -0.0788 -0.0767 0.104 Uiso 1.00 1 c R . .
H(6) H 0.8360 -0.1529 -0.1369 0.104 Uiso 1.00 1 c R . .
H(7) H 0.5568 0.3323 0.4708 0.062 Uiso 1.00 1 c R . .
H(8) H 0.6317 0.3874 0.5241 0.062 Uiso 1.00 1 c R . .
H(9) H 0.6299 0.2333 0.4555 0.062 Uiso 1.00 1 c R . .
H(10) H 0.4695 0.5622 0.2551 0.075 Uiso 1.00 1 c R . .
H(11) H 0.4772 0.5359 0.3795 0.075 Uiso 1.00 1 c R . .
H(12) H 0.4743 0.3917 0.3015 0.075 Uiso 1.00 1 c R . .
H(13) H 0.6245 0.7486 0.0907 0.075 Uiso 1.00 1 c R . .
H(14) H 0.5534 0.7763 0.1620 0.075 Uiso 1.00 1 c R . .
H(15) H 0.5547 0.6392 0.0780 0.075 Uiso 1.00 1 c R . .
H(16) H 0.8052 0.6177 0.2049 0.067 Uiso 1.00 1 c R . .
H(17) H 0.7528 0.7610 0.1814 0.067 Uiso 1.00 1 c R . .
H(18) H 0.7559 0.6200 0.1007 0.067 Uiso 1.00 1 c R . .
H(19) H 0.7674 0.3626 0.4398 0.061 Uiso 1.00 1 c R . .
H(20) H 0.8020 0.5224 0.4024 0.061 Uiso 1.00 1 c R . .
H(21) H 0.8080 0.3742 0.3283 0.061 Uiso 1.00 1 c R . .

loop_
_atom_site_aniso_label
_atom_site_aniso_U_11
_atom_site_aniso_U_22
_atom_site_aniso_U_33
_atom_site_aniso_U_12
_atom_site_aniso_U_13
_atom_site_aniso_U_23
Rh(1) 0.03267(19) 0.02854(18) 0.02765(18) 0.00062(16) 0.0007(2) -0.0030(2)
S(1) 0.0352(6) 0.0435(8) 0.0417(7) 0.0011(6) -0.0032(6) -0.0081(6)
S(2) 0.0377(7) 0.0388(7) 0.0368(7) 0.0071(6) -0.0064(6) -0.0107(6)
O(1) 0.066(3) 0.071(3) 0.064(3) -0.037(2) -0.011(2) -0.007(2)
O(2) 0.065(2) 0.055(2) 0.035(2) -0.015(2) -0.010(2) -0.004(2)
O(3) 0.056(2) 0.048(2) 0.064(3) 0.001(2) -0.003(2) -0.025(2)
O(4) 0.041(2) 0.052(2) 0.077(3) -0.002(2) 0.009(2) -0.036(2)
C(1) 0.040(2) 0.031(2) 0.031(2) -0.008(2) 0.003(2) 0.001(2)
C(2) 0.033(2) 0.029(2) 0.035(2) -0.001(2) -0.000(2) -0.004(2)
C(3) 0.037(2) 0.038(3) 0.041(3) -0.003(2) -0.005(2) -0.006(2)
C(4) 0.077(4) 0.090(6) 0.051(5) -0.012(4) -0.011(3) -0.014(3)
C(5) 0.047(3) 0.025(2) 0.035(3) -0.005(2) -0.000(2) -0.006(2)
C(6) 0.059(5) 0.072(6) 0.130(9) 0.009(3) 0.018(5) -0.059(6)
C(7) 0.045(3) 0.033(3) 0.030(2) 0.002(2) 0.004(2) -0.006(2)
C(8) 0.042(3) 0.036(3) 0.040(3) 0.009(2) 0.004(2) -0.017(2)
C(9) 0.045(2) 0.030(2) 0.042(4) 0.007(2) -0.004(2) -0.005(2)
C(10) 0.044(3) 0.026(2) 0.039(3) -0.006(2) 0.001(2) -0.005(2)
C(11) 0.042(2) 0.031(2) 0.031(2) 0.003(2) -0.003(2) -0.009(2)
C(12) 0.055(3) 0.056(4) 0.044(3) -0.006(3) 0.006(3) -0.004(3)
C(13) 0.044(3) 0.069(4) 0.073(5) 0.007(3) 0.009(3) -0.013(4)
C(14) 0.072(5) 0.050(3) 0.066(5) 0.002(3) -0.017(4) 0.014(3)
C(15) 0.060(3) 0.051(3) 0.057(6) -0.012(3) 0.010(3) 0.010(3)
C(16) 0.049(3) 0.054(4) 0.050(3) 0.008(3) -0.006(3) 0.004(3)

loop_
_atom_type_symbol
_atom_type_description
_atom_type_scat_dispersion_real
_atom_type_scat_dispersion_imag
_atom_type_scat_source
C C 0.003 0.002
;
International Tables for Crystallography
(1992, Vol. C, Tables 4.2.6.8 and 6.1.1.4)
;
H H 0.000 0.000
;
International Tables for Crystallography
(1992, Vol. C, Table 6.1.1.4)
;
O O 0.011 0.006
;
International Tables for Crystallography
(1992, Vol. C, Tables 4.2.6.8 and 6.1.1.4)
;
Rh Rh -1.118 0.919
;
International Tables for Crystallography
(1992, Vol. C, Tables 4.2.6.8 and 6.1.1.4)
;
S S 0.125 0.123
;
International Tables for Crystallography
(1992, Vol. C, Tables 4.2.6.8 and 6.1.1.4)
;

loop_
_geom_angle_atom_site_label_1
_geom_angle_atom_site_label_2
_geom_angle_atom_site_label_3
_geom_angle
_geom_angle_publ_flag
_geom_angle_site_symmetry_1
_geom_angle_site_symmetry_2
_geom_angle_site_symmetry_3
S(1) Rh(1) S(2) 87.84(6) yes . . .
S(1) Rh(1) C(7) 133.95(15) yes . . .
S(1) Rh(1) C(8) 105.01(16) yes . . .
S(1) Rh(1) C(9) 106.56(17) yes . . .
S(1) Rh(1) C(10) 137.50(16) yes . . .
S(1) Rh(1) C(11) 169.71(15) yes . . .
S(2) Rh(1) C(7) 124.60(16) yes . . .
S(2) Rh(1) C(8) 163.33(17) yes . . .
S(2) Rh(1) C(9) 147.96(16) yes . . .
S(2) Rh(1) C(10) 112.68(16) yes . . .
S(2) Rh(1) C(11) 102.43(15) yes . . .
C(7) Rh(1) C(8) 38.8(2) yes . . .
C(7) Rh(1) C(9) 64.5(2) yes . . .
C(7) Rh(1) C(10) 64.3(2) yes . . .
C(7) Rh(1) C(11) 38.2(2) yes . . .
C(8) Rh(1) C(9) 38.3(2) yes . . .
C(8) Rh(1) C(10) 64.7(2) yes . . .
C(8) Rh(1) C(11) 64.8(2) yes . . .
C(9) Rh(1) C(10) 39.0(2) yes . . .
C(9) Rh(1) C(11) 64.9(2) yes . . .
C(10) Rh(1) C(11) 38.6(2) yes . . .
Rh(1) S(1) C(1) 105.0(2) yes . . .
Rh(1) S(2) C(2) 105.16(18) yes . . .
C(3) O(2) C(4) 116.5(5) yes . . .
C(5) O(4) C(6) 116.2(5) yes . . .
S(1) C(1) C(2) 121.9(4) yes . . .
S(1) C(1) C(3) 115.0(4) yes . . .
C(2) C(1) C(3) 123.1(5) yes . . .
S(2) C(2) C(1) 119.8(4) yes . . .
S(2) C(2) C(5) 119.2(3) yes . . .
C(1) C(2) C(5) 121.0(5) yes . . .
O(1) C(3) O(2) 124.7(6) yes . . .
O(1) C(3) C(1) 123.6(5) yes . . .
O(2) C(3) C(1) 111.6(5) yes . . .
O(3) C(5) O(4) 123.3(5) yes . . .
O(3) C(5) C(2) 124.8(5) yes . . .
O(4) C(5) C(2) 111.9(4) yes . . .
Rh(1) C(7) C(8) 70.5(3) yes . . .
Rh(1) C(7) C(11) 71.1(3) yes . . .
Rh(1) C(7) C(12) 128.1(4) yes . . .
C(8) C(7) C(11) 108.7(5) yes . . .
C(8) C(7) C(12) 124.3(5) yes . . .
C(11) C(7) C(12) 126.8(5) yes . . .
Rh(1) C(8) C(7) 70.7(3) yes . . .
Rh(1) C(8) C(9) 70.3(3) yes . . .
Rh(1) C(8) C(13) 127.0(4) yes . . .
C(7) C(8) C(9) 107.5(5) yes . . .
C(7) C(8) C(13) 124.4(5) yes . . .
C(9) C(8) C(13) 128.0(5) yes . . .
Rh(1) C(9) C(8) 71.4(3) yes . . .
Rh(1) C(9) C(10) 70.1(3) yes . . .
Rh(1) C(9) C(14) 126.9(4) yes . . .
C(8) C(9) C(10) 107.9(5) yes . . .
C(8) C(9) C(14) 127.3(5) yes . . .
C(10) C(9) C(14) 124.7(5) yes . . .
Rh(1) C(10) C(9) 70.9(3) yes . . .
Rh(1) C(10) C(11) 72.0(3) yes . . .
Rh(1) C(10) C(15) 127.1(4) yes . . .
C(9) C(10) C(11) 108.7(5) yes . . .
C(9) C(10) C(15) 126.0(5) yes . . .
C(11) C(10) C(15) 125.2(5) yes . . .
Rh(1) C(11) C(7) 70.7(3) yes . . .
Rh(1) C(11) C(10) 69.4(3) yes . . .
Rh(1) C(11) C(16) 127.4(4) yes . . .
C(7) C(11) C(10) 107.2(4) yes . . .
C(7) C(11) C(16) 127.6(5) yes . . .
C(10) C(11) C(16) 125.1(5) yes . . .
O(2) C(4) H(1) 109.8 no . . .
O(2) C(4) H(2) 109.4 no . . .
O(2) C(4) H(3) 109.1 no . . .
H(1) C(4) H(2) 109.5 no . . .
H(1) C(4) H(3) 109.5 no . . .
H(2) C(4) H(3) 109.5 no . . .
O(4) C(6) H(4) 111.5 no . . .
O(4) C(6) H(5) 107.7 no . . .
O(4) C(6) H(6) 109.2 no . . .
H(4) C(6) H(5) 109.5 no . . .
H(4) C(6) H(6) 109.5 no . . .
H(5) C(6) H(6) 109.5 no . . .
C(7) C(12) H(7) 110.3 no . . .
C(7) C(12) H(8) 108.7 no . . .
C(7) C(12) H(9) 109.4 no . . .
H(7) C(12) H(8) 109.5 no . . .
H(7) C(12) H(9) 109.5 no . . .
H(8) C(12) H(9) 109.5 no . . .
C(8) C(13) H(10) 106.7 no . . .
C(8) C(13) H(11) 111.4 no . . .
C(8) C(13) H(12) 110.3 no . . .
H(10) C(13) H(11) 109.5 no . . .
H(10) C(13) H(12) 109.5 no . . .
H(11) C(13) H(12) 109.5 no . . .
C(9) C(14) H(13) 109.0 no . . .
C(9) C(14) H(14) 108.5 no . . .
C(9) C(14) H(15) 110.9 no . . .
H(13) C(14) H(14) 109.5 no . . .
H(13) C(14) H(15) 109.5 no . . .
H(14) C(14) H(15) 109.5 no . . .
C(10) C(15) H(16) 110.0 no . . .
C(10) C(15) H(17) 109.2 no . . .
C(10) C(15) H(18) 109.2 no . . .
H(16) C(15) H(17) 109.5 no . . .
H(16) C(15) H(18) 109.5 no . . .
H(17) C(15) H(18) 109.5 no . . .
C(11) C(16) H(19) 108.8 no . . .
C(11) C(16) H(20) 109.4 no . . .
C(11) C(16) H(21) 110.3 no . . .
H(19) C(16) H(20) 109.5 no . . .
H(19) C(16) H(21) 109.5 no . . .
H(20) C(16) H(21) 109.5 no . . .

loop_
_geom_bond_atom_site_label_1
_geom_bond_atom_site_label_2
_geom_bond_distance
_geom_bond_publ_flag
_geom_bond_site_symmetry_1
_geom_bond_site_symmetry_2
Rh(1) S(1) 2.2415(18) yes . .
Rh(1) S(2) 2.2353(15) yes . .
Rh(1) C(7) 2.169(5) yes . .
Rh(1) C(8) 2.166(6) yes . .
Rh(1) C(9) 2.151(5) yes . .
Rh(1) C(10) 2.140(5) yes . .
Rh(1) C(11) 2.175(5) yes . .
S(1) C(1) 1.709(6) yes . .
S(2) C(2) 1.734(5) yes . .
O(1) C(3) 1.186(8) yes . .
O(2) C(3) 1.322(7) yes . .
O(2) C(4) 1.432(9) yes . .
O(3) C(5) 1.201(7) yes . .
O(4) C(5) 1.325(7) yes . .
O(4) C(6) 1.451(10) yes . .
C(1) C(2) 1.339(7) yes . .
C(1) C(3) 1.518(8) yes . .
C(2) C(5) 1.486(7) yes . .
C(7) C(8) 1.439(8) yes . .
C(7) C(11) 1.423(7) yes . .
C(7) C(12) 1.486(9) yes . .
C(8) C(9) 1.418(8) yes . .
C(8) C(13) 1.502(9) yes . .
C(9) C(10) 1.433(8) yes . .
C(9) C(14) 1.497(10) yes . .
C(10) C(11) 1.425(8) yes . .
C(10) C(15) 1.491(9) yes . .
C(11) C(16) 1.488(8) yes . .
C(4) H(1) 0.950 no . .
C(4) H(2) 0.950 no . .
C(4) H(3) 0.950 no . .
C(6) H(4) 0.950 no . .
C(6) H(5) 0.950 no . .
C(6) H(6) 0.950 no . .
C(12) H(7) 0.950 no . .
C(12) H(8) 0.950 no . .
C(12) H(9) 0.950 no . .
C(13) H(10) 0.950 no . .
C(13) H(11) 0.950 no . .
C(13) H(12) 0.950 no . .
C(14) H(13) 0.950 no . .
C(14) H(14) 0.950 no . .
C(14) H(15) 0.950 no . .
C(15) H(16) 0.950 no . .
C(15) H(17) 0.950 no . .
C(15) H(18) 0.950 no . .
C(16) H(19) 0.950 no . .
C(16) H(20) 0.950 no . .
C(16) H(21) 0.950 no . .

loop_
_geom_contact_atom_site_label_1
_geom_contact_atom_site_label_2
_geom_contact_distance
_geom_contact_publ_flag
_geom_contact_site_symmetry_1
_geom_contact_site_symmetry_2
Rh(1) C(1) 3.150(6) ? . .
Rh(1) C(2) 3.167(5) ? . .
Rh(1) C(12) 3.299(7) ? . .
Rh(1) C(13) 3.296(7) ? . .
Rh(1) C(14) 3.276(8) ? . .
Rh(1) C(15) 3.264(6) ? . .
Rh(1) C(16) 3.297(6) ? . .
S(1) S(2) 3.105(2) ? . .
S(1) O(1) 3.313(5) ? . .
S(1) O(2) 3.486(5) ? . .
S(1) C(2) 2.670(5) ? . .
S(1) C(3) 2.724(6) ? . .
S(1) C(8) 3.497(6) ? . .
S(1) C(9) 3.521(6) ? . .
S(2) S(1) 3.105(2) ? . .
S(2) O(4) 2.873(5) ? . .
S(2) C(1) 2.666(6) ? . .
S(2) C(5) 2.780(5) ? . .
S(2) C(11) 3.438(5) ? . .
O(1) S(1) 3.313(5) ? . .
O(1) O(2) 2.223(7) ? . .
O(1) O(3) 3.239(7) ? . .
O(1) C(1) 2.389(8) ? . .
O(1) C(2) 3.365(7) ? . .
O(1) C(4) 2.659(9) ? . .
O(1) C(6) 3.510(9) ? . 3_455
O(1) C(12) 3.371(9) ? . 4_654
O(1) C(14) 3.305(9) ? . 1_545
O(2) S(1) 3.486(5) ? . .
O(2) O(1) 2.223(7) ? . .
O(2) O(3) 2.934(6) ? . .
O(2) C(1) 2.351(7) ? . .
O(2) C(2) 3.094(7) ? . .
O(2) C(5) 3.213(7) ? . .
O(3) O(1) 3.239(7) ? . .
O(3) O(2) 2.934(6) ? . .
O(3) O(4) 2.223(6) ? . .
O(3) C(1) 2.888(7) ? . .
O(3) C(2) 2.385(7) ? . .
O(3) C(3) 2.724(7) ? . .
O(3) C(4) 3.595(9) ? . .
O(3) C(6) 2.642(8) ? . .
O(3) C(15) 3.480(8) ? . 2_644
O(4) S(2) 2.873(5) ? . .
O(4) O(3) 2.223(6) ? . .
O(4) C(1) 3.552(7) ? . .
O(4) C(2) 2.331(6) ? . .
O(4) C(4) 3.524(9) ? . 2_655
O(4) C(12) 3.461(8) ? . 2_654
O(4) C(15) 3.599(8) ? . 1_545
C(1) Rh(1) 3.150(6) ? . .
C(1) S(2) 2.666(6) ? . .
C(1) O(1) 2.389(8) ? . .
C(1) O(2) 2.351(7) ? . .
C(1) O(3) 2.888(7) ? . .
C(1) O(4) 3.552(7) ? . .
C(1) C(5) 2.460(8) ? . .
C(2) Rh(1) 3.167(5) ? . .
C(2) S(1) 2.670(5) ? . .
C(2) O(1) 3.365(7) ? . .
C(2) O(2) 3.094(7) ? . .
C(2) O(3) 2.385(7) ? . .
C(2) O(4) 2.331(6) ? . .
C(2) C(3) 2.513(7) ? . .
C(3) S(1) 2.724(6) ? . .
C(3) O(3) 2.724(7) ? . .
C(3) C(2) 2.513(7) ? . .
C(3) C(4) 2.342(9) ? . .
C(3) C(5) 2.933(8) ? . .
C(4) O(1) 2.659(9) ? . .
C(4) O(3) 3.595(9) ? . .
C(4) O(4) 3.524(9) ? . 2_654
C(4) C(3) 2.342(9) ? . .
C(5) S(2) 2.780(5) ? . .
C(5) O(2) 3.213(7) ? . .
C(5) C(1) 2.460(8) ? . .
C(5) C(3) 2.933(8) ? . .
C(5) C(6) 2.357(9) ? . .
C(5) C(15) 3.554(8) ? . 1_545
C(6) O(1) 3.510(9) ? . 3_555
C(6) O(3) 2.642(8) ? . .
C(6) C(5) 2.357(9) ? . .
C(6) C(9) 3.568(13) ? . 2_644
C(7) C(9) 2.305(8) ? . .
C(7) C(10) 2.292(8) ? . .
C(7) C(13) 2.602(8) ? . .
C(7) C(16) 2.612(8) ? . .
C(8) S(1) 3.497(6) ? . .
C(8) C(10) 2.305(8) ? . .
C(8) C(11) 2.325(8) ? . .
C(8) C(12) 2.586(9) ? . .
C(8) C(14) 2.612(10) ? . .
C(9) S(1) 3.521(6) ? . .
C(9) C(6) 3.568(13) ? . 2_665
C(9) C(7) 2.305(8) ? . .
C(9) C(11) 2.322(8) ? . .
C(9) C(13) 2.625(9) ? . .
C(9) C(15) 2.605(9) ? . .
C(10) C(7) 2.292(8) ? . .
C(10) C(8) 2.305(8) ? . .
C(10) C(14) 2.595(10) ? . .
C(10) C(16) 2.586(9) ? . .
C(11) S(2) 3.438(5) ? . .
C(11) C(8) 2.325(8) ? . .
C(11) C(9) 2.322(8) ? . .
C(11) C(12) 2.601(9) ? . .
C(11) C(15) 2.589(9) ? . .
C(12) Rh(1) 3.299(7) ? . .
C(12) O(1) 3.371(9) ? . 4_655
C(12) O(4) 3.461(8) ? . 2_655
C(12) C(8) 2.586(9) ? . .
C(12) C(11) 2.601(9) ? . .
C(12) C(13) 3.125(10) ? . .
C(12) C(16) 3.221(9) ? . .
C(13) Rh(1) 3.296(7) ? . .
C(13) C(7) 2.602(8) ? . .
C(13) C(9) 2.625(9) ? . .
C(13) C(12) 3.125(10) ? . .
C(13) C(14) 3.250(11) ? . .
C(14) Rh(1) 3.276(8) ? . .
C(14) O(1) 3.305(9) ? . 1_565
C(14) C(8) 2.612(10) ? . .
C(14) C(10) 2.595(10) ? . .
C(14) C(13) 3.250(11) ? . .
C(14) C(15) 3.160(11) ? . .
C(15) Rh(1) 3.264(6) ? . .
C(15) O(3) 3.480(8) ? . 2_665
C(15) O(4) 3.599(8) ? . 1_565
C(15) C(5) 3.554(8) ? . 1_565
C(15) C(9) 2.605(9) ? . .
C(15) C(11) 2.589(9) ? . .
C(15) C(14) 3.160(11) ? . .
C(15) C(16) 3.141(10) ? . .
C(16) Rh(1) 3.297(6) ? . .
C(16) C(7) 2.612(8) ? . .
C(16) C(10) 2.586(9) ? . .
C(16) C(12) 3.221(9) ? . .
C(16) C(15) 3.141(10) ? . .
Rh(1) H(9) 3.309 ? . .
Rh(1) H(12) 3.294 ? . .
Rh(1) H(15) 3.297 ? . .
Rh(1) H(18) 3.266 ? . .
Rh(1) H(19) 3.548 ? . 2_654
Rh(1) H(21) 3.308 ? . .
S(1) H(3) 3.133 ? . 4_655
S(1) H(11) 3.119 ? . 4_664
S(1) H(12) 3.472 ? . .
S(1) H(15) 3.335 ? . .
S(1) H(19) 3.513 ? . 2_654
S(2) H(8) 3.449 ? . 2_654
S(2) H(9) 3.486 ? . 2_654
S(2) H(17) 3.458 ? . 1_545
S(2) H(19) 3.061 ? . 2_654
S(2) H(21) 3.155 ? . .
O(1) H(1) 3.034 ? . .
O(1) H(2) 3.490 ? . .
O(1) H(2) 3.475 ? . 4_655
O(1) H(3) 2.300 ? . .
O(1) H(5) 2.565 ? . 3_455
O(1) H(7) 2.736 ? . 4_654
O(1) H(9) 3.162 ? . 4_654
O(1) H(12) 3.092 ? . 4_654
O(1) H(13) 3.041 ? . 1_545
O(1) H(14) 3.212 ? . 1_545
O(1) H(15) 3.109 ? . 1_545
O(2) H(1) 1.969 ? . .
O(2) H(2) 1.964 ? . .
O(2) H(3) 1.961 ? . .
O(2) H(10) 3.393 ? . 4_664
O(2) H(14) 3.597 ? . 4_664
O(2) H(21) 2.963 ? . 2_654
O(3) H(1) 3.235 ? . .
O(3) H(4) 2.944 ? . .
O(3) H(5) 3.506 ? . .
O(3) H(6) 2.340 ? . .
O(3) H(13) 2.756 ? . 1_545
O(3) H(16) 3.284 ? . 2_644
O(3) H(17) 3.431 ? . 1_545
O(3) H(17) 3.072 ? . 2_644
O(3) H(18) 3.105 ? . 1_545
O(3) H(20) 2.798 ? . 2_644
O(4) H(1) 3.018 ? . 2_655
O(4) H(2) 3.142 ? . 2_655
O(4) H(4) 2.004 ? . .
O(4) H(5) 1.960 ? . .
O(4) H(6) 1.979 ? . .
O(4) H(9) 2.540 ? . 2_654
O(4) H(17) 3.047 ? . 1_545
O(4) H(18) 3.346 ? . 1_545
C(1) H(13) 3.155 ? . 1_545
C(1) H(14) 3.529 ? . 1_545
C(1) H(19) 3.106 ? . 2_654
C(1) H(21) 3.450 ? . 2_654
C(2) H(13) 3.003 ? . 1_545
C(2) H(17) 3.331 ? . 1_545
C(2) H(19) 2.870 ? . 2_654
C(3) H(1) 2.778 ? . .
C(3) H(2) 3.080 ? . .
C(3) H(3) 2.408 ? . .
C(3) H(5) 3.123 ? . 3_455
C(3) H(13) 3.275 ? . 1_545
C(4) H(12) 3.556 ? . 4_654
C(4) H(14) 3.034 ? . 4_664
C(5) H(4) 2.799 ? . .
C(5) H(5) 3.085 ? . .
C(5) H(6) 2.435 ? . .
C(5) H(9) 3.388 ? . 2_654
C(5) H(13) 2.953 ? . 1_545
C(5) H(17) 3.005 ? . 1_545
C(5) H(18) 3.208 ? . 1_545
C(5) H(19) 3.503 ? . 2_654
C(6) H(1) 3.429 ? . 2_655
C(6) H(9) 3.116 ? . 2_654
C(6) H(18) 3.449 ? . 1_545
C(7) H(4) 3.130 ? . 2_665
C(7) H(6) 3.566 ? . 2_665
C(7) H(7) 2.022 ? . .
C(7) H(8) 2.004 ? . .
C(7) H(9) 2.013 ? . .
C(7) H(10) 3.330 ? . .
C(7) H(11) 2.852 ? . .
C(7) H(12) 2.879 ? . .
C(7) H(19) 2.672 ? . .
C(7) H(20) 3.180 ? . .
C(7) H(21) 3.220 ? . .
C(8) H(4) 3.252 ? . 2_665
C(8) H(6) 3.388 ? . 2_665
C(8) H(7) 2.643 ? . .
C(8) H(8) 3.164 ? . .
C(8) H(9) 3.190 ? . .
C(8) H(10) 1.995 ? . .
C(8) H(11) 2.049 ? . .
C(8) H(12) 2.037 ? . .
C(8) H(13) 3.347 ? . .
C(8) H(14) 2.828 ? . .
C(8) H(15) 2.909 ? . .
C(9) H(4) 3.471 ? . 2_665
C(9) H(6) 2.944 ? . 2_665
C(9) H(10) 2.656 ? . .
C(9) H(11) 3.224 ? . .
C(9) H(12) 3.214 ? . .
C(9) H(13) 2.017 ? . .
C(9) H(14) 2.011 ? . .
C(9) H(15) 2.039 ? . .
C(9) H(16) 3.358 ? . .
C(9) H(17) 2.837 ? . .
C(9) H(18) 2.855 ? . .
C(10) H(4) 3.498 ? . 2_665
C(10) H(6) 2.869 ? . 2_665
C(10) H(13) 2.637 ? . .
C(10) H(14) 3.178 ? . .
C(10) H(15) 3.199 ? . .
C(10) H(16) 2.024 ? . .
C(10) H(17) 2.014 ? . .
C(10) H(18) 2.014 ? . .
C(10) H(19) 3.331 ? . .
C(10) H(20) 2.829 ? . .
C(10) H(21) 2.843 ? . .
C(11) H(4) 3.289 ? . 2_665
C(11) H(6) 3.273 ? . 2_665
C(11) H(7) 3.352 ? . .
C(11) H(8) 2.821 ? . .
C(11) H(9) 2.869 ? . .
C(11) H(16) 2.653 ? . .
C(11) H(17) 3.157 ? . .
C(11) H(18) 3.199 ? . .
C(11) H(19) 2.006 ? . .
C(11) H(20) 2.013 ? . .
C(11) H(21) 2.024 ? . .
C(12) H(2) 3.417 ? . 1_556
C(12) H(5) 3.557 ? . 2_655
C(12) H(11) 3.065 ? . .
C(12) H(12) 3.148 ? . .
C(12) H(15) 3.252 ? . 4_665
C(12) H(19) 2.807 ? . .
C(13) H(7) 2.685 ? . .
C(13) H(14) 3.170 ? . .
C(13) H(15) 3.289 ? . .
C(13) H(15) 3.589 ? . 4_665
C(13) H(20) 3.548 ? . 3_465
C(13) H(21) 3.432 ? . 3_465
C(14) H(2) 3.380 ? . 4_665
C(14) H(6) 3.455 ? . 2_665
C(14) H(7) 3.170 ? . 4_664
C(14) H(10) 2.808 ? . .
C(14) H(17) 3.104 ? . .
C(14) H(18) 3.131 ? . .
C(15) H(1) 3.314 ? . 2_665
C(15) H(4) 3.346 ? . 1_565
C(15) H(6) 3.302 ? . 2_665
C(15) H(8) 3.486 ? . 2_654
C(15) H(13) 2.715 ? . .
C(15) H(20) 3.093 ? . .
C(15) H(21) 3.120 ? . .
C(16) H(8) 3.150 ? . .
C(16) H(9) 3.224 ? . .
C(16) H(11) 3.558 ? . 3_565
C(16) H(16) 2.716 ? . .
C(16) H(18) 3.222 ? . 2_655
H(1) O(1) 3.034 ? . .
H(1) O(2) 1.969 ? . .
H(1) O(3) 3.235 ? . .
H(1) O(4) 3.018 ? . 2_654
H(1) C(3) 2.778 ? . .
H(1) C(6) 3.429 ? . 2_654
H(1) C(15) 3.314 ? . 2_644
H(1) H(2) 1.551 ? . .
H(1) H(3) 1.551 ? . .
H(1) H(4) 3.194 ? . 2_654
H(1) H(5) 3.461 ? . 2_654
H(1) H(12) 3.203 ? . 4_654
H(1) H(16) 2.971 ? . 2_644
H(1) H(17) 2.832 ? . 2_644
H(2) O(1) 3.490 ? . .
H(2) O(1) 3.475 ? . 4_654
H(2) O(2) 1.964 ? . .
H(2) O(4) 3.142 ? . 2_654
H(2) C(3) 3.080 ? . .
H(2) C(12) 3.417 ? . 1_554
H(2) C(14) 3.380 ? . 4_664
H(2) H(1) 1.551 ? . .
H(2) H(3) 1.551 ? . .
H(2) H(5) 3.296 ? . 2_654
H(2) H(7) 3.250 ? . 1_554
H(2) H(8) 3.339 ? . 1_554
H(2) H(9) 3.099 ? . 1_554
H(2) H(10) 3.322 ? . 4_664
H(2) H(14) 2.536 ? . 4_664
H(2) H(15) 3.456 ? . 4_664
H(3) S(1) 3.133 ? . 4_654
H(3) O(1) 2.300 ? . .
H(3) O(2) 1.961 ? . .
H(3) C(3) 2.408 ? . .
H(3) H(1) 1.551 ? . .
H(3) H(2) 1.551 ? . .
H(3) H(5) 3.266 ? . 3_455
H(3) H(12) 3.075 ? . 4_654
H(3) H(14) 2.785 ? . 4_664
H(4) O(3) 2.944 ? . .
H(4) O(4) 2.004 ? . .
H(4) C(5) 2.799 ? . .
H(4) C(7) 3.130 ? . 2_644
H(4) C(8) 3.252 ? . 2_644
H(4) C(9) 3.471 ? . 2_644
H(4) C(10) 3.498 ? . 2_644
H(4) C(11) 3.289 ? . 2_644
H(4) C(15) 3.346 ? . 1_545
H(4) H(1) 3.194 ? . 2_655
H(4) H(5) 1.551 ? . .
H(4) H(6) 1.551 ? . .
H(4) H(8) 3.293 ? . 2_644
H(4) H(11) 3.565 ? . 2_644
H(4) H(16) 3.360 ? . 1_545
H(4) H(17) 3.307 ? . 1_545
H(4) H(18) 2.843 ? . 1_545
H(5) O(1) 2.565 ? . 3_555
H(5) O(3) 3.506 ? . .
H(5) O(4) 1.960 ? . .
H(5) C(3) 3.123 ? . 3_555
H(5) C(5) 3.085 ? . .
H(5) C(12) 3.557 ? . 2_654
H(5) H(1) 3.461 ? . 2_655
H(5) H(2) 3.296 ? . 2_655
H(5) H(3) 3.266 ? . 3_555
H(5) H(4) 1.551 ? . .
H(5) H(6) 1.551 ? . .
H(5) H(7) 3.586 ? . 2_654
H(5) H(9) 2.734 ? . 2_654
H(5) H(14) 3.520 ? . 2_644
H(6) O(3) 2.340 ? . .
H(6) O(4) 1.979 ? . .
H(6) C(5) 2.435 ? . .
H(6) C(7) 3.566 ? . 2_644
H(6) C(8) 3.388 ? . 2_644
H(6) C(9) 2.944 ? . 2_644
H(6) C(10) 2.869 ? . 2_644
H(6) C(11) 3.273 ? . 2_644
H(6) C(14) 3.455 ? . 2_644
H(6) C(15) 3.302 ? . 2_644
H(6) H(4) 1.551 ? . .
H(6) H(5) 1.551 ? . .
H(6) H(9) 3.506 ? . 2_654
H(6) H(13) 3.523 ? . 2_644
H(6) H(14) 3.212 ? . 2_644
H(6) H(17) 2.829 ? . 2_644
H(7) O(1) 2.736 ? . 4_655
H(7) C(7) 2.022 ? . .
H(7) C(8) 2.643 ? . .
H(7) C(11) 3.352 ? . .
H(7) C(13) 2.685 ? . .
H(7) C(14) 3.170 ? . 4_665
H(7) H(2) 3.250 ? . 1_556
H(7) H(5) 3.586 ? . 2_655
H(7) H(8) 1.551 ? . .
H(7) H(9) 1.551 ? . .
H(7) H(11) 2.492 ? . .
H(7) H(12) 2.593 ? . .
H(7) H(13) 3.600 ? . 4_665
H(7) H(14) 3.191 ? . 4_665
H(7) H(15) 2.387 ? . 4_665
H(8) S(2) 3.449 ? . 2_655
H(8) C(7) 2.004 ? . .
H(8) C(8) 3.164 ? . .
H(8) C(11) 2.821 ? . .
H(8) C(15) 3.486 ? . 2_655
H(8) C(16) 3.150 ? . .
H(8) H(2) 3.339 ? . 1_556
H(8) H(4) 3.293 ? . 2_665
H(8) H(7) 1.551 ? . .
H(8) H(9) 1.551 ? . .
H(8) H(10) 3.386 ? . 4_665
H(8) H(11) 3.497 ? . .
H(8) H(15) 3.374 ? . 4_665
H(8) H(16) 3.159 ? . 2_655
H(8) H(18) 2.950 ? . 2_655
H(8) H(19) 2.625 ? . .
H(8) H(20) 3.554 ? . .
H(9) Rh(1) 3.309 ? . .
H(9) S(2) 3.486 ? . 2_655
H(9) O(1) 3.162 ? . 4_655
H(9) O(4) 2.540 ? . 2_655
H(9) C(5) 3.388 ? . 2_655
H(9) C(6) 3.116 ? . 2_655
H(9) C(7) 2.013 ? . .
H(9) C(8) 3.190 ? . .
H(9) C(11) 2.869 ? . .
H(9) C(16) 3.224 ? . .
H(9) H(2) 3.099 ? . 1_556
H(9) H(5) 2.734 ? . 2_655
H(9) H(6) 3.506 ? . 2_655
H(9) H(7) 1.551 ? . .
H(9) H(8) 1.551 ? . .
H(9) H(19) 2.676 ? . .
H(10) O(2) 3.393 ? . 4_665
H(10) C(7) 3.330 ? . .
H(10) C(8) 1.995 ? . .
H(10) C(9) 2.656 ? . .
H(10) C(14) 2.808 ? . .
H(10) H(2) 3.322 ? . 4_665
H(10) H(8) 3.386 ? . 4_664
H(10) H(11) 1.551 ? . .
H(10) H(12) 1.551 ? . .
H(10) H(14) 2.605 ? . .
H(10) H(15) 2.729 ? . .
H(10) H(16) 3.340 ? . 3_465
H(10) H(20) 3.548 ? . 3_465
H(10) H(21) 3.046 ? . 3_465
H(11) S(1) 3.119 ? . 4_665
H(11) C(7) 2.852 ? . .
H(11) C(8) 2.049 ? . .
H(11) C(9) 3.224 ? . .
H(11) C(12) 3.065 ? . .
H(11) C(16) 3.558 ? . 3_465
H(11) H(4) 3.565 ? . 2_665
H(11) H(7) 2.492 ? . .
H(11) H(8) 3.497 ? . .
H(11) H(10) 1.551 ? . .
H(11) H(12) 1.551 ? . .
H(11) H(15) 2.910 ? . 4_665
H(11) H(20) 3.154 ? . 3_465
H(11) H(21) 3.154 ? . 3_465
H(12) Rh(1) 3.294 ? . .
H(12) S(1) 3.472 ? . .
H(12) O(1) 3.092 ? . 4_655
H(12) C(4) 3.556 ? . 4_655
H(12) C(7) 2.879 ? . .
H(12) C(8) 2.037 ? . .
H(12) C(9) 3.214 ? . .
H(12) C(12) 3.148 ? . .
H(12) H(1) 3.203 ? . 4_655
H(12) H(3) 3.075 ? . 4_655
H(12) H(7) 2.593 ? . .
H(12) H(10) 1.551 ? . .
H(12) H(11) 1.551 ? . .
H(12) H(15) 3.450 ? . 4_665
H(12) H(16) 3.223 ? . 3_465
H(12) H(20) 3.373 ? . 3_465
H(12) H(21) 3.562 ? . 3_465
H(13) O(1) 3.041 ? . 1_565
H(13) O(3) 2.756 ? . 1_565
H(13) C(1) 3.155 ? . 1_565
H(13) C(2) 3.003 ? . 1_565
H(13) C(3) 3.275 ? . 1_565
H(13) C(5) 2.953 ? . 1_565
H(13) C(8) 3.347 ? . .
H(13) C(9) 2.017 ? . .
H(13) C(10) 2.637 ? . .
H(13) C(15) 2.715 ? . .
H(13) H(6) 3.523 ? . 2_665
H(13) H(7) 3.600 ? . 4_664
H(13) H(14) 1.551 ? . .
H(13) H(15) 1.551 ? . .
H(13) H(17) 2.534 ? . .
H(13) H(18) 2.571 ? . .
H(13) H(20) 3.273 ? . 2_654
H(14) O(1) 3.212 ? . 1_565
H(14) O(2) 3.597 ? . 4_665
H(14) C(1) 3.529 ? . 1_565
H(14) C(4) 3.034 ? . 4_665
H(14) C(8) 2.828 ? . .
H(14) C(9) 2.011 ? . .
H(14) C(10) 3.178 ? . .
H(14) C(13) 3.170 ? . .
H(14) H(2) 2.536 ? . 4_665
H(14) H(3) 2.785 ? . 4_665
H(14) H(5) 3.520 ? . 2_665
H(14) H(6) 3.212 ? . 2_665
H(14) H(7) 3.191 ? . 4_664
H(14) H(10) 2.605 ? . .
H(14) H(13) 1.551 ? . .
H(14) H(15) 1.551 ? . .
H(14) H(17) 3.542 ? . .
H(15) Rh(1) 3.297 ? . .
H(15) S(1) 3.335 ? . .
H(15) O(1) 3.109 ? . 1_565
H(15) C(8) 2.909 ? . .
H(15) C(9) 2.039 ? . .
H(15) C(10) 3.199 ? . .
H(15) C(12) 3.252 ? . 4_664
H(15) C(13) 3.289 ? . .
H(15) C(13) 3.589 ? . 4_664
H(15) H(2) 3.456 ? . 4_665
H(15) H(7) 2.387 ? . 4_664
H(15) H(8) 3.374 ? . 4_664
H(15) H(10) 2.729 ? . .
H(15) H(11) 2.910 ? . 4_664
H(15) H(12) 3.450 ? . 4_664
H(15) H(13) 1.551 ? . .
H(15) H(14) 1.551 ? . .
H(15) H(18) 3.578 ? . .
H(15) H(20) 3.476 ? . 2_654
H(16) O(3) 3.284 ? . 2_665
H(16) C(9) 3.358 ? . .
H(16) C(10) 2.024 ? . .
H(16) C(11) 2.653 ? . .
H(16) C(16) 2.716 ? . .
H(16) H(1) 2.971 ? . 2_665
H(16) H(4) 3.360 ? . 1_565
H(16) H(8) 3.159 ? . 2_654
H(16) H(10) 3.340 ? . 3_565
H(16) H(12) 3.223 ? . 3_565
H(16) H(17) 1.551 ? . .
H(16) H(18) 1.551 ? . .
H(16) H(20) 2.559 ? . .
H(16) H(21) 2.556 ? . .
H(17) S(2) 3.458 ? . 1_565
H(17) O(3) 3.431 ? . 1_565
H(17) O(3) 3.072 ? . 2_665
H(17) O(4) 3.047 ? . 1_565
H(17) C(2) 3.331 ? . 1_565
H(17) C(5) 3.005 ? . 1_565
H(17) C(9) 2.837 ? . .
H(17) C(10) 2.014 ? . .
H(17) C(11) 3.157 ? . .
H(17) C(14) 3.104 ? . .
H(17) H(1) 2.832 ? . 2_665
H(17) H(4) 3.307 ? . 1_565
H(17) H(6) 2.829 ? . 2_665
H(17) H(13) 2.534 ? . .
H(17) H(14) 3.542 ? . .
H(17) H(16) 1.551 ? . .
H(17) H(18) 1.551 ? . .
H(17) H(20) 3.494 ? . .
H(18) Rh(1) 3.266 ? . .
H(18) O(3) 3.105 ? . 1_565
H(18) O(4) 3.346 ? . 1_565
H(18) C(5) 3.208 ? . 1_565
H(18) C(6) 3.449 ? . 1_565
H(18) C(9) 2.855 ? . .
H(18) C(10) 2.014 ? . .
H(18) C(11) 3.199 ? . .
H(18) C(14) 3.131 ? . .
H(18) C(16) 3.222 ? . 2_654
H(18) H(4) 2.843 ? . 1_565
H(18) H(8) 2.950 ? . 2_654
H(18) H(13) 2.571 ? . .
H(18) H(15) 3.578 ? . .
H(18) H(16) 1.551 ? . .
H(18) H(17) 1.551 ? . .
H(18) H(19) 2.967 ? . 2_654
H(18) H(20) 2.771 ? . 2_654
H(19) Rh(1) 3.548 ? . 2_655
H(19) S(1) 3.513 ? . 2_655
H(19) S(2) 3.061 ? . 2_655
H(19) C(1) 3.106 ? . 2_655
H(19) C(2) 2.870 ? . 2_655
H(19) C(5) 3.503 ? . 2_655
H(19) C(7) 2.672 ? . .
H(19) C(10) 3.331 ? . .
H(19) C(11) 2.006 ? . .
H(19) C(12) 2.807 ? . .
H(19) H(8) 2.625 ? . .
H(19) H(9) 2.676 ? . .
H(19) H(18) 2.967 ? . 2_655
H(19) H(20) 1.551 ? . .
H(19) H(21) 1.551 ? . .
H(20) O(3) 2.798 ? . 2_665
H(20) C(7) 3.180 ? . .
H(20) C(10) 2.829 ? . .
H(20) C(11) 2.013 ? . .
H(20) C(13) 3.548 ? . 3_565
H(20) C(15) 3.093 ? . .
H(20) H(8) 3.554 ? . .
H(20) H(10) 3.548 ? . 3_565
H(20) H(11) 3.154 ? . 3_565
H(20) H(12) 3.373 ? . 3_565
H(20) H(13) 3.273 ? . 2_655
H(20) H(15) 3.476 ? . 2_655
H(20) H(16) 2.559 ? . .
H(20) H(17) 3.494 ? . .
H(20) H(18) 2.771 ? . 2_655
H(20) H(19) 1.551 ? . .
H(20) H(21) 1.551 ? . .
H(21) Rh(1) 3.308 ? . .
H(21) S(2) 3.155 ? . .
H(21) O(2) 2.963 ? . 2_655
H(21) C(1) 3.450 ? . 2_655
H(21) C(7) 3.220 ? . .
H(21) C(10) 2.843 ? . .
H(21) C(11) 2.024 ? . .
H(21) C(13) 3.432 ? . 3_565
H(21) C(15) 3.120 ? . .
H(21) H(10) 3.046 ? . 3_565
H(21) H(11) 3.154 ? . 3_565
H(21) H(12) 3.562 ? . 3_565
H(21) H(16) 2.556 ? . .
H(21) H(19) 1.551 ? . .
H(21) H(20) 1.551 ? . .

loop_
_geom_torsion_atom_site_label_1
_geom_torsion_atom_site_label_2
_geom_torsion_atom_site_label_3
_geom_torsion_atom_site_label_4
_geom_torsion
_geom_torsion_publ_flag
_geom_torsion_site_symmetry_1
_geom_torsion_site_symmetry_2
_geom_torsion_site_symmetry_3
_geom_torsion_site_symmetry_4
S(1) Rh(1) S(2) C(2) 4.9(2) ? . . . .
S(2) Rh(1) S(1) C(1) -3.9(2) ? . . . .
S(1) Rh(1) C(7) C(8) -51.3(4) ? . . . .
S(1) Rh(1) C(7) C(11) -170.0(2) ? . . . .
S(1) Rh(1) C(7) C(12) 67.6(5) ? . . . .
C(7) Rh(1) S(1) C(1) -142.8(3) ? . . . .
S(1) Rh(1) C(8) C(7) 144.4(3) ? . . . .
S(1) Rh(1) C(8) C(9) -97.9(3) ? . . . .
S(1) Rh(1) C(8) C(13) 25.4(6) ? . . . .
C(8) Rh(1) S(1) C(1) -173.2(2) ? . . . .
S(1) Rh(1) C(9) C(8) 93.4(3) ? . . . .
S(1) Rh(1) C(9) C(10) -148.7(3) ? . . . .
S(1) Rh(1) C(9) C(14) -29.7(6) ? . . . .
C(9) Rh(1) S(1) C(1) 146.9(2) ? . . . .
S(1) Rh(1) C(10) C(9) 47.4(4) ? . . . .
S(1) Rh(1) C(10) C(11) 165.3(2) ? . . . .
S(1) Rh(1) C(10) C(15) -73.8(5) ? . . . .
C(10) Rh(1) S(1) C(1) 118.0(3) ? . . . .
S(1) Rh(1) C(11) C(7) 44.5(10) ? . . . .
S(1) Rh(1) C(11) C(10) -73.3(9) ? . . . .
S(1) Rh(1) C(11) C(16) 167.6(6) ? . . . .
C(11) Rh(1) S(1) C(1) -179.9(6) ? . . . .
S(2) Rh(1) C(7) C(8) -178.2(2) ? . . . .
S(2) Rh(1) C(7) C(11) 63.1(3) ? . . . .
S(2) Rh(1) C(7) C(12) -59.4(5) ? . . . .
C(7) Rh(1) S(2) C(2) 149.7(2) ? . . . .
S(2) Rh(1) C(8) C(7) 5.1(7) ? . . . .
S(2) Rh(1) C(8) C(9) 122.8(5) ? . . . .
S(2) Rh(1) C(8) C(13) -114.0(6) ? . . . .
C(8) Rh(1) S(2) C(2) 145.9(6) ? . . . .
S(2) Rh(1) C(9) C(8) -153.0(3) ? . . . .
S(2) Rh(1) C(9) C(10) -35.1(5) ? . . . .
S(2) Rh(1) C(9) C(14) 83.9(6) ? . . . .
C(9) Rh(1) S(2) C(2) -113.6(3) ? . . . .
S(2) Rh(1) C(10) C(9) 160.7(3) ? . . . .
S(2) Rh(1) C(10) C(11) -81.4(3) ? . . . .
S(2) Rh(1) C(10) C(15) 39.5(5) ? . . . .
C(10) Rh(1) S(2) C(2) -136.7(2) ? . . . .
S(2) Rh(1) C(11) C(7) -131.3(3) ? . . . .
S(2) Rh(1) C(11) C(10) 110.9(3) ? . . . .
S(2) Rh(1) C(11) C(16) -8.2(5) ? . . . .
C(11) Rh(1) S(2) C(2) -175.9(2) ? . . . .
C(7) Rh(1) C(8) C(9) 117.7(5) ? . . . .
C(7) Rh(1) C(8) C(13) -119.0(7) ? . . . .
C(8) Rh(1) C(7) C(11) -118.7(4) ? . . . .
C(8) Rh(1) C(7) C(12) 118.8(6) ? . . . .
C(7) Rh(1) C(9) C(8) -37.9(3) ? . . . .
C(7) Rh(1) C(9) C(10) 79.9(3) ? . . . .
C(7) Rh(1) C(9) C(14) -161.1(6) ? . . . .
C(9) Rh(1) C(7) C(8) 37.5(3) ? . . . .
C(9) Rh(1) C(7) C(11) -81.2(3) ? . . . .
C(9) Rh(1) C(7) C(12) 156.3(5) ? . . . .
C(7) Rh(1) C(10) C(9) -80.5(3) ? . . . .
C(7) Rh(1) C(10) C(11) 37.4(3) ? . . . .
C(7) Rh(1) C(10) C(15) 158.3(6) ? . . . .
C(10) Rh(1) C(7) C(8) 81.0(3) ? . . . .
C(10) Rh(1) C(7) C(11) -37.7(3) ? . . . .
C(10) Rh(1) C(7) C(12) -160.2(5) ? . . . .
C(7) Rh(1) C(11) C(10) -117.8(4) ? . . . .
C(7) Rh(1) C(11) C(16) 123.1(6) ? . . . .
C(11) Rh(1) C(7) C(8) 118.7(4) ? . . . .
C(11) Rh(1) C(7) C(12) -122.5(6) ? . . . .
C(8) Rh(1) C(9) C(10) 117.8(5) ? . . . .
C(8) Rh(1) C(9) C(14) -123.2(7) ? . . . .
C(9) Rh(1) C(8) C(7) -117.7(5) ? . . . .
C(9) Rh(1) C(8) C(13) 123.3(7) ? . . . .
C(8) Rh(1) C(10) C(9) -37.4(3) ? . . . .
C(8) Rh(1) C(10) C(11) 80.6(3) ? . . . .
C(8) Rh(1) C(10) C(15) -158.5(6) ? . . . .
C(10) Rh(1) C(8) C(7) -79.7(3) ? . . . .
C(10) Rh(1) C(8) C(9) 38.0(3) ? . . . .
C(10) Rh(1) C(8) C(13) 161.3(6) ? . . . .
C(8) Rh(1) C(11) C(7) 37.4(3) ? . . . .
C(8) Rh(1) C(11) C(10) -80.4(3) ? . . . .
C(8) Rh(1) C(11) C(16) 160.4(5) ? . . . .
C(11) Rh(1) C(8) C(7) -36.9(3) ? . . . .
C(11) Rh(1) C(8) C(9) 80.8(3) ? . . . .
C(11) Rh(1) C(8) C(13) -155.9(6) ? . . . .
C(9) Rh(1) C(10) C(11) 117.9(4) ? . . . .
C(9) Rh(1) C(10) C(15) -121.2(6) ? . . . .
C(10) Rh(1) C(9) C(8) -117.8(5) ? . . . .
C(10) Rh(1) C(9) C(14) 119.0(7) ? . . . .
C(9) Rh(1) C(11) C(7) 79.9(3) ? . . . .
C(9) Rh(1) C(11) C(10) -37.9(3) ? . . . .
C(9) Rh(1) C(11) C(16) -157.0(5) ? . . . .
C(11) Rh(1) C(9) C(8) -80.4(3) ? . . . .
C(11) Rh(1) C(9) C(10) 37.5(3) ? . . . .
C(11) Rh(1) C(9) C(14) 156.5(6) ? . . . .
C(10) Rh(1) C(11) C(7) 117.8(4) ? . . . .
C(10) Rh(1) C(11) C(16) -119.1(6) ? . . . .
C(11) Rh(1) C(10) C(9) -117.9(4) ? . . . .
C(11) Rh(1) C(10) C(15) 120.9(6) ? . . . .
Rh(1) S(1) C(1) C(2) 1.9(5) ? . . . .
Rh(1) S(1) C(1) C(3) -176.2(3) ? . . . .
Rh(1) S(2) C(2) C(1) -5.4(5) ? . . . .
Rh(1) S(2) C(2) C(5) 173.1(3) ? . . . .
C(4) O(2) C(3) O(1) -8.0(9) ? . . . .
C(4) O(2) C(3) C(1) 174.8(5) ? . . . .
C(6) O(4) C(5) O(3) 4.2(9) ? . . . .
C(6) O(4) C(5) C(2) -175.8(6) ? . . . .
S(1) C(1) C(2) S(2) 2.4(7) ? . . . .
S(1) C(1) C(2) C(5) -176.1(4) ? . . . .
S(1) C(1) C(3) O(1) -74.9(7) ? . . . .
S(1) C(1) C(3) O(2) 102.3(5) ? . . . .
C(2) C(1) C(3) O(1) 107.0(7) ? . . . .
C(2) C(1) C(3) O(2) -75.9(7) ? . . . .
C(3) C(1) C(2) S(2) -179.6(4) ? . . . .
C(3) C(1) C(2) C(5) 1.9(8) ? . . . .
S(2) C(2) C(5) O(3) 161.9(5) ? . . . .
S(2) C(2) C(5) O(4) -18.1(6) ? . . . .
C(1) C(2) C(5) O(3) -19.6(9) ? . . . .
C(1) C(2) C(5) O(4) 160.4(5) ? . . . .
Rh(1) C(7) C(8) C(9) -60.9(4) ? . . . .
Rh(1) C(7) C(8) C(13) 122.2(6) ? . . . .
Rh(1) C(7) C(11) C(10) 60.1(3) ? . . . .
Rh(1) C(7) C(11) C(16) -122.8(6) ? . . . .
C(8) C(7) C(11) Rh(1) -60.8(4) ? . . . .
C(8) C(7) C(11) C(10) -0.7(6) ? . . . .
C(8) C(7) C(11) C(16) 176.4(5) ? . . . .
C(11) C(7) C(8) Rh(1) 61.2(4) ? . . . .
C(11) C(7) C(8) C(9) 0.2(5) ? . . . .
C(11) C(7) C(8) C(13) -176.6(6) ? . . . .
C(12) C(7) C(8) Rh(1) -123.4(6) ? . . . .
C(12) C(7) C(8) C(9) 175.7(5) ? . . . .
C(12) C(7) C(8) C(13) -1.1(10) ? . . . .
C(12) C(7) C(11) Rh(1) 123.9(6) ? . . . .
C(12) C(7) C(11) C(10) -176.0(5) ? . . . .
C(12) C(7) C(11) C(16) 1.1(10) ? . . . .
Rh(1) C(8) C(9) C(10) -60.9(4) ? . . . .
Rh(1) C(8) C(9) C(14) 122.7(6) ? . . . .
C(7) C(8) C(9) Rh(1) 61.2(4) ? . . . .
C(7) C(8) C(9) C(10) 0.3(6) ? . . . .
C(7) C(8) C(9) C(14) -176.1(6) ? . . . .
C(13) C(8) C(9) Rh(1) -122.1(7) ? . . . .
C(13) C(8) C(9) C(10) 177.0(6) ? . . . .
C(13) C(8) C(9) C(14) 0.6(11) ? . . . .
Rh(1) C(9) C(10) C(11) -62.5(4) ? . . . .
Rh(1) C(9) C(10) C(15) 122.5(6) ? . . . .
C(8) C(9) C(10) Rh(1) 61.7(4) ? . . . .
C(8) C(9) C(10) C(11) -0.8(6) ? . . . .
C(8) C(9) C(10) C(15) -175.8(5) ? . . . .
C(14) C(9) C(10) Rh(1) -121.8(6) ? . . . .
C(14) C(9) C(10) C(11) 175.7(6) ? . . . .
C(14) C(9) C(10) C(15) 0.7(10) ? . . . .
Rh(1) C(10) C(11) C(7) -60.9(4) ? . . . .
Rh(1) C(10) C(11) C(16) 121.9(6) ? . . . .
C(9) C(10) C(11) Rh(1) 61.8(4) ? . . . .
C(9) C(10) C(11) C(7) 0.9(6) ? . . . .
C(9) C(10) C(11) C(16) -176.3(5) ? . . . .
C(15) C(10) C(11) Rh(1) -123.1(5) ? . . . .
C(15) C(10) C(11) C(7) 176.0(5) ? . . . .
C(15) C(10) C(11) C(16) -1.2(9) ? . . . .
